data_1540126
loop_
_publ_author_name
'Hummel, H.U.'
'Fackler, R.'
'Remmert, P.'

_publ_section_title
;
 Tantaloxide durch Gasphasenhydrolyse, Druckhydrolyse und
 Transportreaktion aus 2H-Ta S2: Synthesen von TT-Ta2 O5 und T-Ta2 O5 und
 Kristallstruktur von T-Ta2 O5
;
_journal_name_full 'Chemische Berichte'
_journal_page_first 551
_journal_page_last 556
_journal_volume 125
_journal_year 1992
_chemical_formula_sum 'O5 Ta2'
_chemical_name_systematic 'Ta2 O5'
_space_group_IT_number 25
_symmetry_space_group_name_Hall 'P 2 -2'
_symmetry_space_group_name_H-M 'P m m 2'
_cell_angle_alpha 90
_cell_angle_beta 90
_cell_angle_gamma 90
_cell_formula_units_Z 12
_cell_length_a 43.9969
_cell_length_b 3.894
_cell_length_c 6.209
_cell_volume 1063.750
_citation_journal_id_ASTM CHBEAM
_cod_data_source_file Hummel_CHBEAM_1992_1526.cif
_cod_data_source_block O5Ta2
_cod_original_cell_volume 1063.75
_cod_database_code 1540126

loop_
_symmetry_equiv_pos_as_xyz
x,y,z
-x,-y,z
-x,y,z
x,-y,z

loop_
_atom_site_label
_atom_site_type_symbol
_atom_site_fract_x
_atom_site_fract_y
_atom_site_fract_z
_atom_site_occupancy
_atom_site_U_iso_or_equiv
Ta3 Ta+5 0.1643 0 0.9559 1 0.0
O22 O-2 0.198 0 0.745 0.9474 0.0
O7 O-2 0.5 0.5 0.992 1 0.0
O1 O-2 0 0.5 0.996 1 0.0
Ta6 Ta+5 0.4136 0 0.9543 1 0.0
O2 O-2 0.078 0.5 0.978 1 0.0
Ta9 Ta+5 0.1196 0 0.4458 1 0.0
Ta2 Ta+5 0.0786 0 0.988 1 0.0
O16 O-2 0.08 0 0.32 0.9474 0.0
O5 O-2 0.332 0.5 0.955 1 0.0
O31 O-2 0.419 0 0.631 0.9474 0.0
O23 O-2 0.213 0 0.131 0.9474 0.0
O12 O-2 0.381 0.5 0.499 1 0.0
O18 O-2 0.124 0 0.87 0.9474 0.0
O20 O-2 0.04 0 0.869 0.9474 0.0
O32 O-2 0.463 0 0.839 0.9474 0.0
O24 O-2 0.25 0 0.4 0.9474 0.0
Ta11 Ta+5 0.2909 0 0.4859 1 0.0
O30 O-2 0.415 0 0.277 0.9474 0.0
O21 O-2 0.159 0 0.642 0.9474 0.0
O13 O-2 0.458 0.5 0.452 1 0.0
O3 O-2 0.17 0.5 0.965 1 0.0
Ta4 Ta+5 0.254 0 0.0462 1 0.0
O6 O-2 0.419 0.5 0.975 1 0.0
O34 O-2 0.5 0 0.646 0.9474 0.0
Ta1 Ta+5 0 0 0.001 1 0.0
O10 O-2 0.211 0.5 0.491 1 0.0
O19 O-2 0.081 0 0.68 0.9474 0.0
Ta7 Ta+5 0.5 0 0.9887 1 0.0
O33 O-2 0.5 0 0.289 0.9474 0.0
Ta5 Ta+5 0.3314 0 0.9407 1 0.0
O25 O-2 0.273 0 0.759 0.9474 0.0
O28 O-2 0.341 0 0.275 0.9474 0.0
O15 O-2 0 0 0.674 0.95 0.0
Ta8 Ta+5 0.043 0 0.5356 1 0.0
Ta12 Ta+5 0.3779 0 0.4782 1 0.0
O8 O-2 0.045 0.5 0.592 1 0.0
O4 O-2 0.256 0.5 0.05 1 0.0
O29 O-2 0.375 0 0.804 0.9474 0.0
Ta13 Ta+5 0.4569 0 0.45 1 0.0
O17 O-2 0.161 0 0.269 0.9474 0.0
Ta10 Ta+5 0.2073 0 0.455 1 0.0
O26 O-2 0.296 0 0.167 0.9474 0.0
O14 O-2 0 0 0.312 0.95 0.0
O27 O-2 0.331 0 0.629 0.9474 0.0
O11 O-2 0.307 0.5 0.47 1 0.0
O9 O-2 0.119 0.5 0.483 1 0.0
